data_9009348
loop_
_publ_author_name
'Hess, H.'
'Keller, P.'
'Riffel, H.'

_publ_section_title
;
 The crystal structure of chenite, Pb4Cu(OH)6(SO4)2
;
_journal_name_full 'Neues Jahrbuch fur Mineralogie, Monatshefte'
_journal_page_first 259
_journal_page_last 264
_journal_volume 1988
_journal_year 1988
_chemical_compound_source 'Leadhills, Scotland'
_chemical_formula_sum 'Cu H6 O14 Pb4 S2'
_chemical_name_mineral Chenite
_space_group_IT_number 2
_symmetry_space_group_name_Hall '-P 1'
_symmetry_space_group_name_H-M 'P -1'
_cell_angle_alpha 112.02
_cell_angle_beta 97.73
_cell_angle_gamma 100.45
_cell_formula_units_Z 1
_cell_length_a 5.791
_cell_length_b 7.940
_cell_length_c 7.976
_cell_volume 325.996
_database_code_amcsd 0014826
_exptl_crystal_density_diffrn 6.044
_cod_original_formula_sum 'Pb4 Cu S2 (O14 H6)'
_cod_database_code 9009348

loop_
_space_group_symop_operation_xyz
x,y,z
-x,-y,-z

loop_
_atom_site_label
_atom_site_fract_x
_atom_site_fract_y
_atom_site_fract_z
_atom_site_U_iso_or_equiv
_atom_site_type_symbol
_atom_site_attached_hydrogens
Pb1 0.37150 0.25410 0.48650 0.02800 Pb 0
Pb2 0.56020 0.27170 0.04720 0.02700 Pb 0
Cu 0.00000 0.00000 0.00000 0.01900 Cu 0
S 0.06010 0.73900 0.27600 0.02000 S 0
O-H1 0.21200 0.23600 0.18700 0.01800 O 1
O-H2 0.27700 -0.05000 -0.12700 0.02600 O 1
O-H3 0.32000 0.55900 0.59600 0.02700 O 1
O4 0.19800 0.31600 0.81400 0.02600 O 0
O5 0.16200 0.58800 0.22000 0.03300 O 0
O6 0.08900 0.81800 0.48100 0.02600 O 0
O7 0.18500 0.88700 0.22500 0.02700 O 0

loop_
_cod_changelog_entry_id
_cod_changelog_entry_author
_cod_changelog_entry_date
_cod_changelog_entry_text
1
;cod-tools version 3.8.0
Id: cif_guess_AMCSD_atom_types 9574 2023-05-10 09:00:05Z saulius
;
2023-05-10T18:51:37+03:00
;Derived atom types and hydrogen counts
from atom names that follow the AMCSD naming convention
(Wat == water, O-H == hydroxyl).
;

loop_
_cod_related_entry_id
_cod_related_entry_database
_cod_related_entry_code
1 AMCSD 0014826
